data_1552157
loop_
_publ_author_name
'Stegbauer, Simone'
'Jeremias, Noah'
'Jandl, Christian'
'Bach, Thorsten'

_publ_section_title
;
 Reversal of reaction type selectivity by Lewis acid coordination: the
 ortho photocycloaddition of 1- and 2-naphthaldehyde
;
_journal_name_full 'Chemical Science'
_journal_paper_doi 10.1039/C9SC03315G
_journal_year 2019
_chemical_compound_source 'see text'
_chemical_formula_moiety 'C17 H22 O'
_chemical_formula_sum 'C17 H22 O'
_chemical_formula_weight 242.35
_space_group_IT_number 60
_space_group_name_Hall '-P 2n 2ab'
_space_group_name_H-M_alt 'P b c n'
_symmetry_cell_setting orthorhombic
_symmetry_Int_Tables_number 60
_symmetry_space_group_name_Hall '-P 2n 2ab'
_symmetry_space_group_name_H-M 'P b c n'
_atom_sites_solution_hydrogens geom
_atom_sites_solution_primary iterative
_atom_sites_solution_secondary difmap
_audit_update_record
;
2019-07-04 deposited with the CCDC.    2019-08-06 downloaded from the CCDC.
;
_cell_angle_alpha 90
_cell_angle_beta 90
_cell_angle_gamma 90
_cell_formula_units_Z 8
_cell_length_a 31.0922(6)
_cell_length_b 11.7199(2)
_cell_length_c 7.5960(1)
_cell_measurement_reflns_used 9953
_cell_measurement_temperature 100
_cell_measurement_theta_max 70.0877
_cell_measurement_theta_min 4.0310
_cell_volume 2767.96(8)
_computing_cell_refinement 'SAINT (Bruker, 2017)'
_computing_data_collection 'APEX III Control Software (Bruker, 2015)'
_computing_data_reduction 'SAINT (Bruker, 2017)'
_computing_molecular_graphics 'PLATON (Spek, 2011)'
_computing_publication_material 'PLATON (Spek, 2011), enCIFer (Allen, 2014)'
_computing_structure_refinement 'SHELXL2014 (Sheldrick, 2014), SHELXLE (Huebschle, 2011)'
_computing_structure_solution 'SHELXT (Sheldrick, 2015)'
_diffrn_ambient_temperature 100
_diffrn_detector ' CMOS plate '
_diffrn_detector_area_resol_mean 16
_diffrn_measured_fraction_theta_full 0.997
_diffrn_measured_fraction_theta_max 0.997
_diffrn_measurement_device ' \k-geometry diffractometer '
_diffrn_measurement_device_type ' Bruker Photon CMOS '
_diffrn_measurement_method ' phi- and omega-rotation '
_diffrn_radiation_monochromator 'Helios optic'
_diffrn_radiation_probe x-ray
_diffrn_radiation_source 'IMS microsource'
_diffrn_radiation_type CuK\a
_diffrn_radiation_wavelength 1.54178
_diffrn_reflns_av_R_equivalents 0.0412
_diffrn_reflns_av_unetI/netI 0.0180
_diffrn_reflns_limit_h_max 37
_diffrn_reflns_limit_h_min -37
_diffrn_reflns_limit_k_max 14
_diffrn_reflns_limit_k_min -14
_diffrn_reflns_limit_l_max 9
_diffrn_reflns_limit_l_min -9
_diffrn_reflns_number 27664
_diffrn_reflns_reduction_process
;
;
_diffrn_reflns_theta_full 67.68
_diffrn_reflns_theta_max 70.08
_diffrn_reflns_theta_min 4.03
_exptl_absorpt_coefficient_mu 0.534
_exptl_absorpt_correction_T_max 0.7533
_exptl_absorpt_correction_T_min 0.7092
_exptl_absorpt_correction_type multi-scan
_exptl_absorpt_process_details 'SADABS 2016/2, Bruker, 2016'
_exptl_crystal_colour colourless
_exptl_crystal_density_diffrn 1.163
_exptl_crystal_density_method 'Not Measured'
_exptl_crystal_description block
_exptl_crystal_F_000 1056
_exptl_crystal_size_max 0.304
_exptl_crystal_size_mid 0.296
_exptl_crystal_size_min 0.114
_refine_diff_density_max 0.252
_refine_diff_density_min -0.255
_refine_diff_density_rms 0.068
_refine_ls_extinction_method none
_refine_ls_goodness_of_fit_ref 1.021
_refine_ls_hydrogen_treatment constr
_refine_ls_matrix_type full
_refine_ls_number_parameters 168
_refine_ls_number_reflns 2622
_refine_ls_number_restraints 0
_refine_ls_restrained_S_all 1.021
_refine_ls_R_factor_all 0.0475
_refine_ls_R_factor_gt 0.0409
_refine_ls_shift/su_max 0.001
_refine_ls_shift/su_mean 0.000
_refine_ls_structure_factor_coef Fsqd
_refine_ls_weighting_details 'W=1/[\S^2^(FO^2^)+(0.0747P)^2^+0.8403P] WHERE P=(FO^2^+2FC^2^)/3'
_refine_ls_weighting_scheme calc
_refine_ls_wR_factor_gt 0.1138
_refine_ls_wR_factor_ref 0.1193
_reflns_number_gt 2269
_reflns_number_total 2622
_reflns_threshold_expression I>2\s(I)
_cod_data_source_file c9sc03315g2.cif
_cod_data_source_block compound_9
_cod_database_code 1552157

loop_
_space_group_symop_id
_space_group_symop_operation_xyz
1 x,y,z
2 1/2-x,1/2-y,1/2+z
3 1/2+x,1/2-y,-z
4 -x,y,1/2-z
5 -x,-y,-z
6 1/2+x,1/2+y,1/2-z
7 1/2-x,1/2+y,z
8 x,-y,1/2+z

loop_
_atom_site_aniso_label
_atom_site_aniso_U_11
_atom_site_aniso_U_22
_atom_site_aniso_U_33
_atom_site_aniso_U_23
_atom_site_aniso_U_13
_atom_site_aniso_U_12
O1 0.0426(6) 0.0546(7) 0.0304(6) 0.0114(5) 0.0023(5) -0.0279(5)
C1 0.0200(6) 0.0150(5) 0.0135(5) -0.0006(4) -0.0004(4) -0.0020(4)
C2 0.0182(6) 0.0182(6) 0.0132(5) 0.0023(4) 0.0004(4) -0.0010(4)
C3 0.0221(6) 0.0186(6) 0.0203(6) -0.0013(5) 0.0038(5) 0.0030(5)
C4 0.0278(7) 0.0164(6) 0.0186(6) -0.0033(5) 0.0003(5) -0.0013(5)
C5 0.0221(6) 0.0177(6) 0.0135(6) 0.0027(4) -0.0025(4) -0.0026(5)
C6 0.0267(7) 0.0204(6) 0.0193(6) 0.0039(5) -0.0058(5) -0.0075(5)
C7 0.0199(6) 0.0280(7) 0.0268(7) 0.0098(5) -0.0060(5) -0.0076(5)
C8 0.0168(6) 0.0280(7) 0.0276(7) 0.0078(5) 0.0017(5) 0.0014(5)
C9 0.0210(6) 0.0192(6) 0.0191(6) 0.0022(5) 0.0005(5) 0.0000(5)
C10 0.0182(6) 0.0167(6) 0.0127(5) 0.0029(4) -0.0002(4) -0.0007(4)
C11 0.0161(6) 0.0216(6) 0.0160(6) 0.0025(5) -0.0001(4) -0.0012(5)
C12 0.0190(6) 0.0193(6) 0.0152(6) 0.0011(5) 0.0000(4) -0.0035(5)
C13 0.0277(7) 0.0396(8) 0.0227(7) 0.0074(6) -0.0029(5) -0.0173(6)
C14 0.0207(6) 0.0405(7) 0.0148(6) -0.0004(5) -0.0006(5) -0.0086(5)
C15 0.0190(6) 0.0295(7) 0.0343(7) 0.0105(6) -0.0010(5) 0.0018(5)
C16 0.0401(8) 0.0227(7) 0.0288(7) 0.0069(6) 0.0038(6) 0.0043(6)
C17 0.0277(7) 0.0299(7) 0.0166(6) -0.0012(5) 0.0017(5) -0.0069(5)

loop_
_atom_site_label
_atom_site_type_symbol
_atom_site_thermal_displace_type
_atom_site_fract_x
_atom_site_fract_y
_atom_site_fract_z
_atom_site_occupancy
_atom_site_U_iso_or_equiv
_atom_site_calc_flag
_atom_site_refinement_flags
_atom_site_disorder_assembly
_atom_site_disorder_group
O1 O Uani 0.51531(4) 0.08847(10) 0.58856(14) 1.000 0.0425(4) d . . .
C1 C Uani 0.67596(4) 0.27999(9) 0.36827(15) 1.000 0.0162(3) d . . .
C2 C Uani 0.63963(4) 0.34008(10) 0.41507(14) 1.000 0.0165(3) d . . .
C3 C Uani 0.64601(4) 0.44626(10) 0.50190(16) 1.000 0.0203(3) d . . .
C4 C Uani 0.68608(4) 0.48886(10) 0.53582(16) 1.000 0.0209(4) d . . .
C5 C Uani 0.72346(4) 0.42839(10) 0.48593(15) 1.000 0.0178(3) d . . .
C6 C Uani 0.76578(4) 0.46974(11) 0.51680(16) 1.000 0.0221(4) d . . .
C7 C Uani 0.80067(4) 0.40710(11) 0.46626(17) 1.000 0.0249(4) d . . .
C8 C Uani 0.79536(4) 0.30043(11) 0.38280(18) 1.000 0.0241(4) d . . .
C9 C Uani 0.75503(4) 0.25829(10) 0.35134(16) 1.000 0.0198(3) d . . .
C10 C Uani 0.71807(4) 0.32093(10) 0.40183(15) 1.000 0.0159(3) d . . .
C11 C Uani 0.59408(4) 0.29668(10) 0.37055(16) 1.000 0.0179(3) d . . .
C12 C Uani 0.57739(4) 0.21116(10) 0.51756(15) 1.000 0.0178(3) d . . .
C13 C Uani 0.53140(4) 0.17356(13) 0.47118(18) 1.000 0.0300(4) d . . .
C14 C Uani 0.59537(4) 0.23966(12) 0.18758(16) 1.000 0.0253(4) d . . .
C15 C Uani 0.56318(4) 0.39920(11) 0.35206(19) 1.000 0.0276(4) d . . .
C16 C Uani 0.60593(5) 0.10503(11) 0.53084(19) 1.000 0.0305(4) d . . .
C17 C Uani 0.57657(4) 0.26730(11) 0.69972(16) 1.000 0.0247(4) d . . .
H1 H Uiso 0.67270 0.20840 0.31130 1.000 0.0190 c RU . .
H1O H Uiso 0.51290 0.11630 0.69000 0.500 0.0640 c RUP A 1
H2O H Uiso 0.49970 0.04260 0.53260 0.500 0.0640 c RUP B 2
H3 H Uiso 0.62160 0.48910 0.53760 1.000 0.0240 c RU . .
H4 H Uiso 0.68880 0.56030 0.59390 1.000 0.0250 c RU . .
H6 H Uiso 0.76980 0.54140 0.57290 1.000 0.0270 c RU . .
H7 H Uiso 0.82880 0.43560 0.48750 1.000 0.0300 c RU . .
H8 H Uiso 0.81990 0.25770 0.34830 1.000 0.0290 c RU . .
H9 H Uiso 0.75180 0.18640 0.29510 1.000 0.0240 c RU . .
H13A H Uiso 0.51220 0.24080 0.47480 1.000 0.0360 c RU . .
H13B H Uiso 0.53110 0.14310 0.34960 1.000 0.0360 c RU . .
H14A H Uiso 0.60820 0.29240 0.10220 1.000 0.0380 c RU . .
H14B H Uiso 0.56610 0.22040 0.15060 1.000 0.0380 c RU . .
H14C H Uiso 0.61270 0.16990 0.19360 1.000 0.0380 c RU . .
H15A H Uiso 0.57660 0.45790 0.27850 1.000 0.0410 c RU . .
H15B H Uiso 0.55700 0.43080 0.46880 1.000 0.0410 c RU . .
H15C H Uiso 0.53630 0.37390 0.29710 1.000 0.0410 c RU . .
H16A H Uiso 0.60630 0.06540 0.41730 1.000 0.0460 c RU . .
H16B H Uiso 0.59450 0.05390 0.62160 1.000 0.0460 c RU . .
H16C H Uiso 0.63530 0.12790 0.56220 1.000 0.0460 c RU . .
H17A H Uiso 0.60560 0.29350 0.73030 1.000 0.0370 c RU . .
H17B H Uiso 0.56680 0.21170 0.78740 1.000 0.0370 c RU . .
H17C H Uiso 0.55690 0.33260 0.69800 1.000 0.0370 c RU . .

loop_
_atom_type_symbol
_atom_type_description
_atom_type_scat_dispersion_real
_atom_type_scat_dispersion_imag
_atom_type_scat_source
C C 0.0181 0.0091 ' International Tables Vol C Tables 4.2.6.8 and 6.1.1.4'
H H 0.0000 0.0000 ' International Tables Vol C Tables 4.2.6.8 and 6.1.1.4'
O O 0.0492 0.0322 ' International Tables Vol C Tables 4.2.6.8 and 6.1.1.4'

loop_
_geom_angle_atom_site_label_1
_geom_angle_atom_site_label_2
_geom_angle_atom_site_label_3
_geom_angle
_geom_angle_publ_flag
H1O O1 H2O 131.00 no
C13 O1 H2O 109.00 no
C13 O1 H1O 109.00 no
C2 C1 C10 122.54(10) no
C3 C2 C11 121.22(11) no
C1 C2 C11 121.85(10) no
C1 C2 C3 116.91(11) no
C2 C3 C4 122.29(11) no
C3 C4 C5 121.07(11) no
C4 C5 C6 123.10(11) no
C4 C5 C10 117.89(11) no
C6 C5 C10 119.02(11) no
C5 C6 C7 120.39(12) no
C6 C7 C8 120.65(12) no
C7 C8 C9 120.34(12) no
C8 C9 C10 120.59(11) no
C1 C10 C5 119.30(11) no
C5 C10 C9 119.01(11) no
C1 C10 C9 121.68(11) no
C2 C11 C15 109.54(10) no
C2 C11 C14 108.45(10) no
C14 C11 C15 105.74(10) no
C12 C11 C14 111.64(10) no
C12 C11 C15 110.59(10) no
C2 C11 C12 110.74(9) no
C13 C12 C16 108.74(11) no
C13 C12 C17 108.33(10) no
C16 C12 C17 107.39(10) no
C11 C12 C17 111.68(10) no
C11 C12 C13 108.89(10) no
C11 C12 C16 111.70(10) no
O1 C13 C12 112.52(11) yes
C2 C1 H1 119.00 no
C10 C1 H1 119.00 no
C2 C3 H3 119.00 no
C4 C3 H3 119.00 no
C3 C4 H4 119.00 no
C5 C4 H4 120.00 no
C5 C6 H6 120.00 no
C7 C6 H6 120.00 no
C6 C7 H7 120.00 no
C8 C7 H7 120.00 no
C7 C8 H8 120.00 no
C9 C8 H8 120.00 no
C8 C9 H9 120.00 no
C10 C9 H9 120.00 no
O1 C13 H13A 109.00 no
O1 C13 H13B 109.00 no
C12 C13 H13A 109.00 no
C12 C13 H13B 109.00 no
H13A C13 H13B 108.00 no
C11 C14 H14A 109.00 no
C11 C14 H14B 110.00 no
C11 C14 H14C 109.00 no
H14A C14 H14B 109.00 no
H14A C14 H14C 109.00 no
H14B C14 H14C 109.00 no
C11 C15 H15A 109.00 no
C11 C15 H15B 109.00 no
C11 C15 H15C 109.00 no
H15A C15 H15B 110.00 no
H15A C15 H15C 109.00 no
H15B C15 H15C 109.00 no
C12 C16 H16A 110.00 no
C12 C16 H16B 109.00 no
C12 C16 H16C 109.00 no
H16A C16 H16B 109.00 no
H16A C16 H16C 109.00 no
H16B C16 H16C 109.00 no
C12 C17 H17A 109.00 no
C12 C17 H17B 109.00 no
C12 C17 H17C 109.00 no
H17A C17 H17B 109.00 no
H17A C17 H17C 109.00 no
H17B C17 H17C 110.00 no

loop_
_geom_bond_atom_site_label_1
_geom_bond_atom_site_label_2
_geom_bond_distance
_geom_bond_publ_flag
O1 C13 1.4282(18) yes
O1 H1O 0.8400 no
O1 H2O 0.8400 no
C1 C2 1.3778(17) no
C1 C10 1.4176(17) no
C2 C3 1.4223(17) no
C2 C11 1.5424(17) no
C3 C4 1.3667(17) no
C4 C5 1.4130(17) no
C5 C10 1.4221(17) no
C5 C6 1.4217(18) no
C6 C7 1.3650(18) no
C7 C8 1.4114(18) no
C8 C9 1.3687(18) no
C9 C10 1.4166(17) no
C11 C14 1.5427(17) no
C11 C15 1.5448(18) no
C11 C12 1.5877(17) no
C12 C17 1.5324(17) no
C12 C13 1.5372(18) no
C12 C16 1.5313(18) no
C1 H1 0.9500 no
C3 H3 0.9500 no
C4 H4 0.9500 no
C6 H6 0.9500 no
C7 H7 0.9500 no
C8 H8 0.9500 no
C9 H9 0.9500 no
C13 H13A 0.9900 no
C13 H13B 0.9900 no
C14 H14A 0.9800 no
C14 H14B 0.9800 no
C14 H14C 0.9800 no
C15 H15A 0.9800 no
C15 H15B 0.9800 no
C15 H15C 0.9800 no
C16 H16A 0.9800 no
C16 H16B 0.9800 no
C16 H16C 0.9800 no
C17 H17A 0.9800 no
C17 H17B 0.9800 no
C17 H17C 0.9800 no

loop_
_geom_hbond_atom_site_label_D
_geom_hbond_atom_site_label_H
_geom_hbond_atom_site_label_A
_geom_hbond_distance_DH
_geom_hbond_distance_HA
_geom_hbond_distance_DA
_geom_hbond_angle_DHA
_geom_hbond_site_symmetry_A
_geom_hbond_publ_flag
O1 H1O O1 0.8400 1.9200 2.6309(15) 141.00 4_656 yes
O1 H2O O1 0.8400 1.8500 2.6489(16) 158.00 5_656 yes
C16 H16B O1 0.9800 2.5100 2.858(2) 101.00 . yes

loop_
_geom_torsion_atom_site_label_1
_geom_torsion_atom_site_label_2
_geom_torsion_atom_site_label_3
_geom_torsion_atom_site_label_4
_geom_torsion
_geom_torsion_publ_flag
C10 C1 C2 C3 -0.72(17) no
C10 C1 C2 C11 177.36(10) no
C2 C1 C10 C5 -0.42(17) no
C2 C1 C10 C9 -179.46(11) no
C1 C2 C3 C4 1.04(17) no
C11 C2 C3 C4 -177.06(11) no
C1 C2 C11 C12 85.66(13) no
C1 C2 C11 C14 -37.15(15) no
C1 C2 C11 C15 -152.10(11) no
C3 C2 C11 C12 -96.33(12) no
C3 C2 C11 C14 140.85(11) no
C3 C2 C11 C15 25.90(15) no
C2 C3 C4 C5 -0.18(18) no
C3 C4 C5 C6 179.36(12) no
C3 C4 C5 C10 -0.99(17) no
C4 C5 C6 C7 179.69(12) no
C10 C5 C6 C7 0.03(17) no
C4 C5 C10 C1 1.27(16) no
C4 C5 C10 C9 -179.66(11) no
C6 C5 C10 C1 -179.06(11) no
C6 C5 C10 C9 0.00(17) no
C5 C6 C7 C8 -0.04(19) no
C6 C7 C8 C9 0.0(2) no
C7 C8 C9 C10 0.03(19) no
C8 C9 C10 C1 179.00(12) no
C8 C9 C10 C5 -0.03(17) no
C2 C11 C12 C13 178.01(10) no
C2 C11 C12 C16 -61.88(13) no
C2 C11 C12 C17 58.42(13) no
C14 C11 C12 C13 -61.04(13) no
C14 C11 C12 C16 59.07(13) no
C14 C11 C12 C17 179.37(10) no
C15 C11 C12 C13 56.39(13) no
C15 C11 C12 C16 176.50(10) no
C15 C11 C12 C17 -63.21(13) no
C11 C12 C13 O1 174.77(10) no
C16 C12 C13 O1 52.84(14) no
C17 C12 C13 O1 -63.58(14) no
